data_1536309
loop_
_publ_author_name
'Olivier-Fourcade, J.'
'Maurin, M.'
'Philippot, E.'

_publ_section_title
;
 Etude cristallochimique du systeme Li2 S - Sb2 S3
;
_journal_name_full 'Revue de Chimie Minerale'
_journal_page_first 196
_journal_page_last 213
_journal_volume 20
_journal_year 1983
_chemical_formula_sum 'Li0.999 S9 Sb5.667'
_chemical_name_systematic 'Li0.999 Sb5.667 S9'
_space_group_IT_number 2
_symmetry_space_group_name_Hall '-P 1'
_symmetry_space_group_name_H-M 'P -1'
_cell_angle_alpha 96.84
_cell_angle_beta 90.28
_cell_angle_gamma 107.7
_cell_formula_units_Z 1
_cell_length_a 4.085
_cell_length_b 6.678
_cell_length_c 14.7
_cell_volume 378.950
_citation_journal_id_ASTM RVCMA8
_cod_data_source_file Olivier-Fourcade_RVCMA8_1983_494.cif
_cod_data_source_block Li0.999S9Sb5.667
_cod_original_cell_volume 378.9501
_cod_database_code 1536309

loop_
_symmetry_equiv_pos_as_xyz
x,y,z
-x,-y,-z

loop_
_atom_site_label
_atom_site_type_symbol
_atom_site_fract_x
_atom_site_fract_y
_atom_site_fract_z
_atom_site_occupancy
_atom_site_U_iso_or_equiv
S2 S-2 0.109 0.214 0.6494 1 0.0
Sb1 Sb+3 0.3534 0.7127 0.925 1 0.0
S4 S-2 0.362 0.721 0.5355 1 0.0
S1 S-2 0 0 0 1 0.0
S3 S-2 0.261 0.549 0.1317 1 0.0
Li1 Li+1 0 0 0.5 1 0.0
S5 S-2 0.437 0.863 0.7754 1 0.0
Sb3 Sb+3 0.9344 0.8736 0.1908 0.833 0.0
Sb2 Sb+3 0.2672 0.5169 0.3834 1 0.0
